data_4066569
loop_
_publ_author_name
'Figueroa, Joshua S.'
'Piro, Nicholas A.'
'Mindiola, Daniel J.'
'Fickes, Michael G.'
'Cummins, Christopher C.'

_publ_section_title
;
 Niobaziridine Hydrides
;
_journal_issue 21
_journal_name_full Organometallics
_journal_page_first 5215
_journal_paper_doi 10.1021/om100522p
_journal_volume 29
_journal_year 2010
_chemical_formula_sum 'C51 H84 N3 Na Nb O3'
_chemical_formula_weight 903.11
_chemical_name_common (THF)3NaHNb(tBuCH=NAr)(N[Np]Ar)2
_space_group_IT_number 14
_symmetry_cell_setting monoclinic
_symmetry_space_group_name_Hall '-P 2yn'
_symmetry_space_group_name_H-M 'P 1 21/n 1'
_atom_sites_solution_hydrogens geom
_atom_sites_solution_primary direct
_atom_sites_solution_secondary difmap
_audit_creation_method SHELXL-97
_cell_angle_alpha 90.00
_cell_angle_beta 113.693(2)
_cell_angle_gamma 90.00
_cell_formula_units_Z 4
_cell_length_a 10.8547(14)
_cell_length_b 39.564(5)
_cell_length_c 12.9683(17)
_cell_measurement_reflns_used 7092
_cell_measurement_temperature 100(2)
_cell_measurement_theta_max 25.63
_cell_measurement_theta_min 2.29
_cell_volume 5099.9(11)
_computing_cell_refinement 'SAINT 7.3 (Bruker-AXS, 2006)'
_computing_data_collection 'APEX2 2.1 (Bruker-AXS, 2007)'
_computing_data_reduction 'SAINT 7.3 (Bruker-AXS, 2006)'
_computing_molecular_graphics 'Bruker SHELXTL'
_computing_publication_material 'Bruker SHELXTL'
_computing_structure_refinement 'SHELXL-97 (Sheldrick, 1997)'
_computing_structure_solution 'SHELXS-97 (Sheldrick, 1990)'
_diffrn_ambient_temperature 100(2)
_diffrn_detector_area_resol_mean 8.3
_diffrn_measured_fraction_theta_full 1.000
_diffrn_measured_fraction_theta_max 1.000
_diffrn_measurement_device_type 'Bruker Smart APEX CCD'
_diffrn_measurement_method 'omega and phi scans'
_diffrn_radiation_monochromator graphite
_diffrn_radiation_source 'fine-focus sealed tube'
_diffrn_radiation_type MoK\a
_diffrn_radiation_wavelength 0.71073
_diffrn_reflns_av_R_equivalents 0.0818
_diffrn_reflns_av_sigmaI/netI 0.0501
_diffrn_reflns_limit_h_max 14
_diffrn_reflns_limit_h_min -14
_diffrn_reflns_limit_k_max 51
_diffrn_reflns_limit_k_min -51
_diffrn_reflns_limit_l_max 16
_diffrn_reflns_limit_l_min -16
_diffrn_reflns_number 99441
_diffrn_reflns_theta_full 27.48
_diffrn_reflns_theta_max 27.48
_diffrn_reflns_theta_min 2.00
_diffrn_standards_decay_% 0
_diffrn_standards_interval_count 0
_diffrn_standards_interval_time 0
_diffrn_standards_number 0
_exptl_absorpt_coefficient_mu 0.286
_exptl_absorpt_correction_T_max 0.9720
_exptl_absorpt_correction_T_min 0.9584
_exptl_absorpt_correction_type multi-scan
_exptl_absorpt_process_details 'SADABS (Sheldrick, 2007)'
_exptl_crystal_colour clear
_exptl_crystal_density_diffrn 1.176
_exptl_crystal_density_method 'not measured'
_exptl_crystal_description block
_exptl_crystal_F_000 1948
_exptl_crystal_size_max 0.15
_exptl_crystal_size_mid 0.10
_exptl_crystal_size_min 0.10
_refine_diff_density_max 1.733
_refine_diff_density_min -0.960
_refine_diff_density_rms 0.081
_refine_ls_extinction_method none
_refine_ls_goodness_of_fit_ref 1.042
_refine_ls_hydrogen_treatment mixed
_refine_ls_matrix_type full
_refine_ls_number_parameters 599
_refine_ls_number_reflns 11673
_refine_ls_number_restraints 362
_refine_ls_restrained_S_all 1.041
_refine_ls_R_factor_all 0.0917
_refine_ls_R_factor_gt 0.0651
_refine_ls_shift/su_max 0.001
_refine_ls_shift/su_mean 0.000
_refine_ls_structure_factor_coef Fsqd
_refine_ls_weighting_details 'calc w=1/[\s^2^(Fo^2^)+(0.0456P)^2^+13.1150P] where P=(Fo^2^+2Fc^2^)/3'
_refine_ls_weighting_scheme calc
_refine_ls_wR_factor_gt 0.1383
_refine_ls_wR_factor_ref 0.1510
_reflns_number_gt 8830
_reflns_number_total 11673
_reflns_threshold_expression >2sigma(I)
_cod_data_source_file om100522p_si_002.cif
_cod_data_source_block 06198
_cod_depositor_comments
;
The following automatic conversions were performed:

'_symmetry_cell_setting' value 'Monoclinic' changed to 'monoclinic'
according to /home/saulius/struct/CIF-dictionaries/cif_core.dic
dictionary named 'cif_core.dic' version 2.4.1 from 2010-06-29.

Automatic conversion script
Id: cif_fix_values 1715 2011-07-08 13:25:40Z adriana 
;
_cod_original_sg_symbol_H-M P2(1)/n
_cod_database_code 4066569

loop_
_symmetry_equiv_pos_as_xyz
'x, y, z'
'-x+1/2, y+1/2, -z+1/2'
'-x, -y, -z'
'x-1/2, -y-1/2, z-1/2'

loop_
_atom_site_label
_atom_site_type_symbol
_atom_site_fract_x
_atom_site_fract_y
_atom_site_fract_z
_atom_site_U_iso_or_equiv
_atom_site_adp_type
_atom_site_occupancy
_atom_site_symmetry_multiplicity
_atom_site_calc_flag
_atom_site_refinement_flags
_atom_site_disorder_assembly
_atom_site_disorder_group
Nb1 Nb 0.21874(3) 0.142298(8) 0.68283(3) 0.02543(9) Uani 1 1 d . A .
H1 H 0.067(4) 0.1441(9) 0.702(3) 0.031 Uiso 1 1 d . . .
N1 N 0.2658(3) 0.10164(7) 0.7980(2) 0.0287(6) Uani 1 1 d . A .
C11 C 0.2384(4) 0.06718(9) 0.7762(3) 0.0339(8) Uani 1 1 d . A .
C12 C 0.3408(4) 0.04269(11) 0.8104(4) 0.0461(10) Uani 1 1 d . . .
H12 H 0.4316 0.0495 0.8498 0.055 Uiso 1 1 calc R . .
C13 C 0.3111(5) 0.00859(11) 0.7874(4) 0.0564(12) Uani 1 1 d . . .
C131 C 0.4243(6) -0.01735(14) 0.8247(6) 0.088(2) Uani 1 1 d . . .
H13A H 0.4931 -0.0105 0.7980 0.132 Uiso 1 1 calc R . .
H13B H 0.3881 -0.0395 0.7930 0.132 Uiso 1 1 calc R . .
H13C H 0.4644 -0.0188 0.9071 0.132 Uiso 1 1 calc R . .
C14 C 0.1782(5) -0.00152(11) 0.7283(4) 0.0515(11) Uani 1 1 d . . .
H14 H 0.1579 -0.0248 0.7120 0.062 Uiso 1 1 calc R . .
C15 C 0.0748(4) 0.02228(10) 0.6930(4) 0.0412(9) Uani 1 1 d . . .
C151 C -0.0686(4) 0.01147(11) 0.6244(4) 0.0488(11) Uani 1 1 d . . .
H15A H -0.1199 0.0122 0.6716 0.073 Uiso 1 1 calc R . .
H15B H -0.0692 -0.0116 0.5969 0.073 Uiso 1 1 calc R . .
H15C H -0.1095 0.0268 0.5602 0.073 Uiso 1 1 calc R . .
C16 C 0.1048(4) 0.05622(9) 0.7183(3) 0.0321(8) Uani 1 1 d . A .
H16 H 0.0339 0.0723 0.6961 0.038 Uiso 1 1 calc R . .
C17 C 0.3912(3) 0.11671(10) 0.8107(3) 0.0329(8) Uani 1 1 d . . .
H2 H 0.430(4) 0.1028(11) 0.775(3) 0.040 Uiso 1 1 d . . .
C18 C 0.4857(4) 0.12910(10) 0.9282(3) 0.0394(9) Uani 1 1 d . . .
C181 C 0.4136(4) 0.15475(12) 0.9742(3) 0.0461(10) Uani 1 1 d . . .
H18A H 0.3800 0.1736 0.9212 0.069 Uiso 1 1 calc R . .
H18B H 0.4770 0.1633 1.0472 0.069 Uiso 1 1 calc R . .
H18C H 0.3380 0.1436 0.9835 0.069 Uiso 1 1 calc R . .
C182 C 0.5347(4) 0.09976(12) 1.0116(4) 0.0544(13) Uani 1 1 d . . .
H18D H 0.5910 0.1085 1.0865 0.082 Uiso 1 1 calc R . .
H18E H 0.5874 0.0841 0.9870 0.082 Uiso 1 1 calc R . .
H18F H 0.4571 0.0879 1.0147 0.082 Uiso 1 1 calc R . .
C183 C 0.6081(4) 0.14628(11) 0.9198(4) 0.0484(11) Uani 1 1 d . . .
H18G H 0.5779 0.1652 0.8669 0.073 Uiso 1 1 calc R . .
H18H H 0.6563 0.1299 0.8929 0.073 Uiso 1 1 calc R . .
H18I H 0.6683 0.1547 0.9942 0.073 Uiso 1 1 calc R . .
N2 N 0.2582(3) 0.19416(8) 0.7047(2) 0.0298(6) Uani 1 1 d . . .
C21 C 0.3792(3) 0.20544(9) 0.7006(3) 0.0288(7) Uani 1 1 d . . .
C22 C 0.4678(4) 0.22934(10) 0.7735(4) 0.0377(9) Uani 1 1 d . . .
H22 H 0.4443 0.2401 0.8286 0.045 Uiso 1 1 calc R . .
C23 C 0.5891(4) 0.23757(11) 0.7667(4) 0.0440(10) Uani 1 1 d . . .
C231 C 0.6812(5) 0.26382(15) 0.8473(6) 0.0801(19) Uani 1 1 d . . .
H23A H 0.7474 0.2716 0.8188 0.120 Uiso 1 1 calc R . .
H23B H 0.7281 0.2536 0.9219 0.120 Uiso 1 1 calc R . .
H23C H 0.6274 0.2831 0.8530 0.120 Uiso 1 1 calc R . .
C24 C 0.6246(4) 0.22228(10) 0.6866(4) 0.0397(9) Uani 1 1 d . . .
H24 H 0.7079 0.2278 0.6828 0.048 Uiso 1 1 calc R . .
C25 C 0.5394(4) 0.19885(10) 0.6114(3) 0.0344(8) Uani 1 1 d . . .
C251 C 0.5728(4) 0.18390(13) 0.5186(4) 0.0475(11) Uani 1 1 d . . .
H25A H 0.5275 0.1969 0.4492 0.071 Uiso 1 1 calc R . .
H25B H 0.5422 0.1604 0.5059 0.071 Uiso 1 1 calc R . .
H25C H 0.6703 0.1847 0.5405 0.071 Uiso 1 1 calc R . .
C26 C 0.4185(4) 0.19082(9) 0.6192(3) 0.0307(8) Uani 1 1 d . . .
H26 H 0.3603 0.1749 0.5678 0.037 Uiso 1 1 calc R . .
C27 C 0.1929(4) 0.21637(11) 0.7585(3) 0.0399(9) Uani 1 1 d . . .
H27A H 0.2641 0.2278 0.8229 0.048 Uiso 1 1 calc R . .
H27B H 0.1411 0.2020 0.7895 0.048 Uiso 1 1 calc R . .
C28 C 0.0975(4) 0.24371(12) 0.6834(4) 0.0520(12) Uani 1 1 d . . .
C281 C 0.0484(6) 0.26482(17) 0.7589(6) 0.090(2) Uani 1 1 d . . .
H28A H 0.0045 0.2500 0.7944 0.134 Uiso 1 1 calc R . .
H28B H -0.0159 0.2819 0.7131 0.134 Uiso 1 1 calc R . .
H28C H 0.1253 0.2761 0.8172 0.134 Uiso 1 1 calc R . .
C282 C 0.1696(5) 0.26663(12) 0.6295(5) 0.0645(14) Uani 1 1 d . . .
H28D H 0.2472 0.2774 0.6887 0.097 Uiso 1 1 calc R . .
H28E H 0.1073 0.2841 0.5842 0.097 Uiso 1 1 calc R . .
H28F H 0.2003 0.2530 0.5812 0.097 Uiso 1 1 calc R . .
C283 C -0.0229(5) 0.22746(13) 0.5900(4) 0.0616(14) Uani 1 1 d . . .
H28G H 0.0070 0.2159 0.5374 0.092 Uiso 1 1 calc R . .
H28H H -0.0886 0.2450 0.5498 0.092 Uiso 1 1 calc R . .
H28I H -0.0647 0.2111 0.6228 0.092 Uiso 1 1 calc R . .
N3 N 0.1570(3) 0.12993(8) 0.5184(2) 0.0306(6) Uani 1 1 d . . .
C31 C 0.2360(4) 0.10965(12) 0.4764(3) 0.0436(11) Uani 1 1 d . . .
C32 C 0.2852(5) 0.12096(17) 0.3983(4) 0.0680(17) Uani 1 1 d . . .
H32 H 0.2669 0.1430 0.3667 0.082 Uiso 1 1 calc R . .
C33 C 0.3708(4) 0.09549(16) 0.3669(4) 0.0570(14) Uani 1 1 d . . .
C331 C 0.4224(7) 0.1115(2) 0.2837(6) 0.124(4) Uani 1 1 d . . .
H33A H 0.5196 0.1153 0.3216 0.186 Uiso 1 1 calc R . .
H33B H 0.3768 0.1332 0.2570 0.186 Uiso 1 1 calc R . .
H33C H 0.4036 0.0963 0.2195 0.186 Uiso 1 1 calc R . .
C34 C 0.3908(5) 0.06491(15) 0.4162(5) 0.0687(15) Uani 1 1 d . . .
H34 H 0.4442 0.0496 0.3954 0.082 Uiso 1 1 calc R . .
C35 C 0.3457(5) 0.05378(15) 0.4890(5) 0.0641(15) Uani 1 1 d . . .
C351 C 0.3764(6) 0.01881(16) 0.5368(6) 0.102(3) Uani 1 1 d . . .
H35A H 0.3748 0.0031 0.4780 0.153 Uiso 1 1 calc R . .
H35B H 0.3087 0.0120 0.5649 0.153 Uiso 1 1 calc R . .
H35C H 0.4657 0.0185 0.5989 0.153 Uiso 1 1 calc R . .
C36 C 0.2694(4) 0.07695(12) 0.5185(4) 0.0533(13) Uani 1 1 d . . .
H36 H 0.2366 0.0698 0.5728 0.064 Uiso 1 1 calc R . .
C37 C 0.0411(4) 0.14793(10) 0.4371(3) 0.0434(10) Uani 1 1 d . . .
H37A H 0.0696 0.1590 0.3818 0.052 Uiso 1 1 calc R . .
H37B H 0.0164 0.1661 0.4778 0.052 Uiso 1 1 calc R . .
C38 C -0.0871(4) 0.12689(11) 0.3712(3) 0.0427(10) Uani 1 1 d . . .
C381 C -0.0674(4) 0.10419(12) 0.2839(4) 0.0472(10) Uani 1 1 d . . .
H38A H 0.0014 0.0872 0.3223 0.071 Uiso 1 1 calc R . .
H38B H -0.0385 0.1179 0.2348 0.071 Uiso 1 1 calc R . .
H38C H -0.1525 0.0929 0.2387 0.071 Uiso 1 1 calc R . .
C382 C -0.1247(5) 0.10492(16) 0.4504(4) 0.0687(16) Uani 1 1 d . . .
H38D H -0.1376 0.1192 0.5069 0.103 Uiso 1 1 calc R . .
H38E H -0.0524 0.0887 0.4880 0.103 Uiso 1 1 calc R . .
H38F H -0.2082 0.0927 0.4072 0.103 Uiso 1 1 calc R . .
C383 C -0.1993(6) 0.15192(16) 0.3082(5) 0.092(2) Uani 1 1 d . . .
H38G H -0.2801 0.1395 0.2599 0.138 Uiso 1 1 calc R . .
H38H H -0.1703 0.1668 0.2618 0.138 Uiso 1 1 calc R . .
H38I H -0.2197 0.1655 0.3626 0.138 Uiso 1 1 calc R . .
Na1 Na 0.09247(14) 0.11564(4) 0.86976(12) 0.0326(3) Uani 1 1 d . . .
O1S O 0.1352(3) 0.07607(8) 1.0122(2) 0.0468(7) Uani 1 1 d DU A .
C1S C 0.0725(5) 0.07844(13) 1.0906(4) 0.0568(12) Uani 1 1 d DU . .
H1S1 H -0.0185 0.0884 1.0538 0.068 Uiso 1 1 calc R A .
H1S2 H 0.1269 0.0928 1.1555 0.068 Uiso 1 1 calc R . .
C2S C 0.0645(7) 0.04329(15) 1.1281(5) 0.0826(18) Uani 1 1 d DU A .
H2S1 H -0.0203 0.0322 1.0782 0.099 Uiso 1 1 calc R . .
H2S2 H 0.0710 0.0429 1.2065 0.099 Uiso 1 1 calc R . .
C3S C 0.1842(6) 0.02652(14) 1.1197(5) 0.0734(16) Uani 1 1 d DU . .
H3S1 H 0.2661 0.0300 1.1893 0.088 Uiso 1 1 calc R A .
H3S2 H 0.1687 0.0020 1.1059 0.088 Uiso 1 1 calc R . .
C4S C 0.1968(5) 0.04367(12) 1.0213(4) 0.0585(12) Uani 1 1 d DU A .
H4S1 H 0.2926 0.0461 1.0342 0.070 Uiso 1 1 calc R . .
H4S2 H 0.1504 0.0304 0.9516 0.070 Uiso 1 1 calc R . .
O1T O 0.0641(7) 0.16369(18) 0.9571(5) 0.0451(17) Uani 0.652(7) 1 d PDU A 1
C1T C 0.1379(12) 0.1748(3) 1.0706(7) 0.106(4) Uani 0.652(7) 1 d PDU A 1
H1T1 H 0.1986 0.1937 1.0733 0.127 Uiso 0.652(7) 1 calc PR A 1
H1T2 H 0.1920 0.1561 1.1180 0.127 Uiso 0.652(7) 1 calc PR A 1
C2T C 0.0312(16) 0.1859(3) 1.1094(9) 0.143(5) Uani 0.652(7) 1 d PDU A 1
H2T1 H -0.0080 0.1664 1.1334 0.172 Uiso 0.652(7) 1 calc PR A 1
H2T2 H 0.0677 0.2022 1.1725 0.172 Uiso 0.652(7) 1 calc PR A 1
C3T C -0.0689(15) 0.2021(4) 1.0080(14) 0.106(4) Uani 0.652(7) 1 d PDU A 1
H3T1 H -0.0429 0.2256 0.9998 0.127 Uiso 0.652(7) 1 calc PR A 1
H3T2 H -0.1593 0.2021 1.0096 0.127 Uiso 0.652(7) 1 calc PR A 1
C4T C -0.0649(7) 0.1798(2) 0.9154(8) 0.071(2) Uani 0.652(7) 1 d PDU A 1
H4T1 H -0.1373 0.1626 0.8945 0.086 Uiso 0.652(7) 1 calc PR A 1
H4T2 H -0.0778 0.1934 0.8479 0.086 Uiso 0.652(7) 1 calc PR A 1
O1TA O 0.0869(12) 0.1592(3) 1.0012(9) 0.040(3) Uani 0.348(7) 1 d PDU A 2
C1TA C 0.1333(12) 0.1938(3) 1.0069(12) 0.053(3) Uani 0.348(7) 1 d PDU A 2
H1T3 H 0.1850 0.1972 0.9597 0.063 Uiso 0.348(7) 1 calc PR A 2
H1T4 H 0.1894 0.2006 1.0853 0.063 Uiso 0.348(7) 1 calc PR A 2
C2TA C 0.0014(12) 0.2129(3) 0.9603(12) 0.055(3) Uani 0.348(7) 1 d PDU A 2
H2T3 H 0.0145 0.2370 0.9825 0.066 Uiso 0.348(7) 1 calc PR A 2
H2T4 H -0.0422 0.2113 0.8772 0.066 Uiso 0.348(7) 1 calc PR A 2
C3TA C -0.078(2) 0.1951(5) 1.014(3) 0.083(5) Uani 0.348(7) 1 d PDU A 2
H3T3 H -0.1745 0.1941 0.9618 0.099 Uiso 0.348(7) 1 calc PR A 2
H3T4 H -0.0703 0.2068 1.0837 0.099 Uiso 0.348(7) 1 calc PR A 2
C4TA C -0.0197(14) 0.1603(3) 1.0393(13) 0.063(3) Uani 0.348(7) 1 d PDU A 2
H4T3 H 0.0153 0.1558 1.1212 0.075 Uiso 0.348(7) 1 calc PR A 2
H4T4 H -0.0890 0.1432 0.9995 0.075 Uiso 0.348(7) 1 calc PR A 2
O1R O -0.1356(3) 0.10368(7) 0.8041(2) 0.0442(7) Uani 1 1 d DU A .
C1R C -0.1880(4) 0.07132(12) 0.8160(4) 0.0521(11) Uani 1 1 d DU . .
H1R1 H -0.2049 0.0708 0.8855 0.062 Uiso 1 1 calc R A .
H1R2 H -0.1223 0.0534 0.8212 0.062 Uiso 1 1 calc R . .
C2R C -0.3176(5) 0.06545(15) 0.7145(5) 0.0703(15) Uani 1 1 d DU A .
H2R1 H -0.3194 0.0426 0.6826 0.084 Uiso 1 1 calc R . .
H2R2 H -0.3964 0.0680 0.7339 0.084 Uiso 1 1 calc R . .
C3R C -0.3159(7) 0.0914(2) 0.6364(5) 0.140(4) Uani 1 1 d DU . .
H3R1 H -0.4085 0.0992 0.5900 0.168 Uiso 1 1 calc R A .
H3R2 H -0.2751 0.0827 0.5858 0.168 Uiso 1 1 calc R . .
C4R C -0.2323(5) 0.12032(15) 0.7080(4) 0.0711(16) Uani 1 1 d DU A .
H4R1 H -0.1877 0.1332 0.6671 0.085 Uiso 1 1 calc R . .
H4R2 H -0.2887 0.1360 0.7300 0.085 Uiso 1 1 calc R . .

loop_
_atom_site_aniso_label
_atom_site_aniso_U_11
_atom_site_aniso_U_22
_atom_site_aniso_U_33
_atom_site_aniso_U_23
_atom_site_aniso_U_13
_atom_site_aniso_U_12
Nb1 0.02155(14) 0.02778(17) 0.02670(15) 0.00248(14) 0.00943(11) -0.00239(13)
N1 0.0237(14) 0.0241(15) 0.0317(16) 0.0049(12) 0.0043(12) -0.0012(11)
C11 0.0316(18) 0.030(2) 0.0356(19) 0.0023(16) 0.0087(15) 0.0018(15)
C12 0.035(2) 0.034(2) 0.056(3) 0.0042(19) 0.0041(19) 0.0056(17)
C13 0.055(3) 0.031(2) 0.071(3) 0.005(2) 0.012(2) 0.010(2)
C131 0.083(4) 0.040(3) 0.118(5) 0.007(3) 0.016(4) 0.029(3)
C14 0.063(3) 0.025(2) 0.062(3) 0.002(2) 0.021(2) -0.001(2)
C15 0.046(2) 0.032(2) 0.044(2) 0.0009(17) 0.0161(19) -0.0083(18)
C151 0.054(3) 0.037(2) 0.050(3) -0.003(2) 0.015(2) -0.014(2)
C16 0.0338(19) 0.0254(19) 0.0338(19) 0.0051(15) 0.0102(15) 0.0004(15)
C17 0.0223(17) 0.035(2) 0.037(2) -0.0001(16) 0.0071(15) -0.0023(15)
C18 0.0283(18) 0.039(2) 0.040(2) 0.0071(17) 0.0015(16) -0.0061(16)
C181 0.035(2) 0.055(3) 0.035(2) -0.0073(19) 0.0008(17) -0.0119(19)
C182 0.044(2) 0.051(3) 0.044(2) 0.014(2) -0.0069(19) -0.014(2)
C183 0.0293(19) 0.047(3) 0.055(3) 0.009(2) 0.0030(18) -0.0090(18)
N2 0.0303(15) 0.0306(17) 0.0312(15) -0.0011(12) 0.0151(12) -0.0035(12)
C21 0.0282(17) 0.0266(18) 0.0308(18) 0.0052(14) 0.0111(14) 0.0003(14)
C22 0.0344(19) 0.030(2) 0.050(2) -0.0060(17) 0.0181(18) -0.0007(16)
C23 0.032(2) 0.039(2) 0.058(3) -0.007(2) 0.0147(19) -0.0061(17)
C231 0.048(3) 0.081(4) 0.119(5) -0.050(4) 0.041(3) -0.029(3)
C24 0.0286(18) 0.039(2) 0.052(2) 0.0058(19) 0.0177(17) -0.0012(16)
C25 0.0321(19) 0.035(2) 0.036(2) 0.0096(16) 0.0148(16) 0.0021(16)
C251 0.040(2) 0.066(3) 0.044(2) 0.002(2) 0.0242(19) -0.009(2)
C26 0.0344(18) 0.0293(19) 0.0288(17) 0.0053(15) 0.0132(15) -0.0017(15)
C27 0.040(2) 0.045(2) 0.042(2) -0.0174(18) 0.0230(18) -0.0126(18)
C28 0.039(2) 0.048(3) 0.069(3) -0.024(2) 0.022(2) 0.005(2)
C281 0.059(3) 0.097(5) 0.115(5) -0.063(4) 0.038(3) 0.004(3)
C282 0.064(3) 0.039(3) 0.084(4) 0.005(3) 0.024(3) 0.015(2)
C283 0.041(2) 0.061(3) 0.072(3) -0.023(3) 0.011(2) 0.012(2)
N3 0.0303(15) 0.0303(16) 0.0319(16) 0.0007(13) 0.0133(13) -0.0033(12)
C31 0.0291(19) 0.065(3) 0.040(2) -0.023(2) 0.0172(17) -0.0183(19)
C32 0.055(3) 0.113(5) 0.042(3) -0.031(3) 0.025(2) -0.043(3)
C33 0.032(2) 0.108(4) 0.032(2) -0.013(2) 0.0142(17) -0.024(2)
C331 0.079(4) 0.234(10) 0.080(5) -0.068(6) 0.053(4) -0.065(6)
C34 0.049(3) 0.071(4) 0.068(4) 0.006(3) 0.004(3) -0.007(3)
C35 0.034(2) 0.081(4) 0.068(3) -0.022(3) 0.011(2) -0.001(2)
C351 0.056(3) 0.081(5) 0.129(6) -0.039(4) -0.006(4) 0.036(3)
C36 0.028(2) 0.055(3) 0.064(3) -0.028(2) 0.0064(19) 0.0063(19)
C37 0.059(3) 0.032(2) 0.0296(19) 0.0038(16) 0.0083(18) 0.0014(19)
C38 0.040(2) 0.048(3) 0.0287(19) 0.0027(17) 0.0027(16) 0.0097(19)
C381 0.046(2) 0.049(3) 0.039(2) -0.0032(19) 0.0086(19) -0.006(2)
C382 0.042(3) 0.118(5) 0.041(3) -0.006(3) 0.010(2) -0.027(3)
C383 0.079(4) 0.083(4) 0.067(4) -0.017(3) -0.020(3) 0.044(3)
Na1 0.0305(7) 0.0327(8) 0.0348(8) 0.0044(6) 0.0135(6) -0.0032(6)
O1S 0.0521(17) 0.0497(18) 0.0374(15) 0.0140(13) 0.0166(13) 0.0058(14)
C1S 0.059(3) 0.075(3) 0.035(2) 0.004(2) 0.017(2) -0.002(2)
C2S 0.116(5) 0.076(4) 0.077(4) 0.012(3) 0.060(4) -0.012(4)
C3S 0.104(4) 0.048(3) 0.059(3) 0.015(2) 0.023(3) -0.006(3)
C4S 0.059(3) 0.053(3) 0.062(3) 0.021(2) 0.023(2) 0.009(2)
O1T 0.045(3) 0.050(4) 0.041(4) -0.009(3) 0.017(3) -0.003(2)
C1T 0.163(8) 0.069(6) 0.047(5) -0.011(5) 0.002(5) 0.021(6)
C2T 0.296(14) 0.077(8) 0.099(6) -0.024(6) 0.124(8) -0.016(9)
C3T 0.126(9) 0.063(7) 0.175(10) -0.046(7) 0.109(8) -0.015(7)
C4T 0.048(4) 0.054(5) 0.122(6) -0.027(5) 0.044(4) -0.009(3)
O1TA 0.047(6) 0.053(5) 0.025(6) -0.002(5) 0.021(5) -0.014(4)
C1TA 0.055(6) 0.056(7) 0.061(8) -0.010(6) 0.039(6) -0.020(5)
C2TA 0.048(6) 0.052(6) 0.081(9) -0.020(6) 0.043(6) -0.021(5)
C3TA 0.073(8) 0.066(9) 0.150(13) -0.042(10) 0.087(9) -0.040(6)
C4TA 0.075(8) 0.072(7) 0.061(8) -0.017(6) 0.048(6) -0.035(6)
O1R 0.0313(14) 0.0503(18) 0.0446(16) 0.0114(13) 0.0084(12) -0.0006(12)
C1R 0.036(2) 0.065(3) 0.051(3) -0.002(2) 0.0125(19) -0.016(2)
C2R 0.037(2) 0.085(4) 0.076(4) -0.020(3) 0.009(2) -0.009(2)
C3R 0.072(4) 0.237(9) 0.065(4) 0.049(5) -0.020(3) -0.094(5)
C4R 0.036(2) 0.116(4) 0.061(3) 0.045(3) 0.020(2) 0.014(3)

loop_
_atom_type_symbol
_atom_type_description
_atom_type_scat_dispersion_real
_atom_type_scat_dispersion_imag
_atom_type_scat_source
C C 0.0033 0.0016 'International Tables Vol C Tables 4.2.6.8 and 6.1.1.4'
H H 0.0000 0.0000 'International Tables Vol C Tables 4.2.6.8 and 6.1.1.4'
N N 0.0061 0.0033 'International Tables Vol C Tables 4.2.6.8 and 6.1.1.4'
O O 0.0106 0.0060 'International Tables Vol C Tables 4.2.6.8 and 6.1.1.4'
Na Na 0.0362 0.0249 'International Tables Vol C Tables 4.2.6.8 and 6.1.1.4'
Nb Nb -2.0727 0.6215 'International Tables Vol C Tables 4.2.6.8 and 6.1.1.4'

loop_
_geom_angle_atom_site_label_1
_geom_angle_atom_site_label_2
_geom_angle_atom_site_label_3
_geom_angle
N3 Nb1 N2 110.08(12)
N3 Nb1 N1 116.42(12)
N2 Nb1 N1 132.26(11)
N3 Nb1 C17 120.49(14)
N2 Nb1 C17 106.56(13)
N1 Nb1 C17 38.90(12)
N3 Nb1 Na1 128.31(9)
N2 Nb1 Na1 109.10(8)
N1 Nb1 Na1 46.48(9)
C17 Nb1 Na1 77.48(11)
C11 N1 C17 122.9(3)
C11 N1 Nb1 128.8(2)
C17 N1 Nb1 73.33(19)
C11 N1 Na1 99.3(2)
C17 N1 Na1 134.0(2)
Nb1 N1 Na1 95.23(11)
N1 C11 C12 122.1(3)
N1 C11 C16 119.9(3)
C12 C11 C16 118.1(4)
N1 C11 Na1 53.58(18)
C12 C11 Na1 141.6(3)
C16 C11 Na1 79.4(2)
C13 C12 C11 121.0(4)
C12 C13 C14 119.7(4)
C12 C13 C131 119.9(5)
C14 C13 C131 120.4(4)
C13 C14 C15 120.4(4)
C16 C15 C14 119.6(4)
C16 C15 C151 120.0(4)
C14 C15 C151 120.3(4)
C15 C16 C11 121.2(4)
C15 C16 Na1 144.7(3)
C11 C16 Na1 74.1(2)
N1 C17 C18 118.1(3)
N1 C17 Nb1 67.77(17)
C18 C17 Nb1 129.2(3)
C182 C18 C183 108.8(3)
C182 C18 C17 111.3(3)
C183 C18 C17 108.8(3)
C182 C18 C181 108.2(4)
C183 C18 C181 108.9(4)
C17 C18 C181 110.7(3)
C21 N2 C27 117.6(3)
C21 N2 Nb1 116.7(2)
C27 N2 Nb1 122.6(2)
N2 C21 C22 125.7(3)
N2 C21 C26 117.7(3)
C22 C21 C26 116.5(3)
C23 C22 C21 121.5(4)
C24 C23 C22 120.0(4)
C24 C23 C231 120.5(4)
C22 C23 C231 119.4(4)
C23 C24 C25 120.6(4)
C26 C25 C24 118.7(4)
C26 C25 C251 120.2(4)
C24 C25 C251 120.9(3)
C25 C26 C21 122.5(3)
N2 C27 C28 116.7(3)
C283 C28 C281 109.3(4)
C283 C28 C282 108.6(5)
C281 C28 C282 109.8(4)
C283 C28 C27 110.5(4)
C281 C28 C27 107.2(4)
C282 C28 C27 111.4(4)
C31 N3 C37 118.2(3)
C31 N3 Nb1 122.8(2)
C37 N3 Nb1 117.9(2)
C36 C31 C32 117.8(5)
C36 C31 N3 118.2(4)
C32 C31 N3 124.0(5)
C31 C32 C33 115.6(5)
C34 C33 C32 117.7(5)
C34 C33 C331 132.0(6)
C32 C33 C331 110.3(6)
C35 C34 C33 127.8(6)
C34 C35 C36 114.6(6)
C34 C35 C351 121.8(6)
C36 C35 C351 123.6(6)
C35 C36 C31 126.5(5)
N3 C37 C38 117.3(3)
C382 C38 C381 108.7(4)
C382 C38 C383 111.0(5)
C381 C38 C383 107.8(4)
C382 C38 C37 111.0(3)
C381 C38 C37 111.3(4)
C383 C38 C37 107.1(4)
O1T Na1 O1R 90.8(2)
O1T Na1 O1S 100.91(19)
O1R Na1 O1S 89.84(11)
O1T Na1 O1TA 12.9(3)
O1R Na1 O1TA 94.5(3)
O1S Na1 O1TA 88.5(3)
O1T Na1 N1 130.1(2)
O1R Na1 N1 132.62(12)
O1S Na1 N1 102.07(11)
O1TA Na1 N1 131.0(3)
O1T Na1 C11 156.3(2)
O1R Na1 C11 112.10(12)
O1S Na1 C11 85.54(11)
O1TA Na1 C11 152.7(3)
N1 Na1 C11 27.09(10)
O1T Na1 C16 171.40(18)
O1R Na1 C16 85.67(11)
O1S Na1 C16 86.96(11)
O1TA Na1 C16 175.5(3)
N1 Na1 C16 50.13(10)
C11 Na1 C16 26.49(10)
O1T Na1 Nb1 105.53(19)
O1R Na1 Nb1 118.60(9)
O1S Na1 Nb1 140.19(9)
O1TA Na1 Nb1 114.2(3)
N1 Na1 Nb1 38.28(7)
C11 Na1 Nb1 59.04(8)
C16 Na1 Nb1 69.56(7)
C4S O1S C1S 109.8(3)
C4S O1S Na1 127.5(3)
C1S O1S Na1 121.3(3)
O1S C1S C2S 106.1(4)
C1S C2S C3S 102.9(4)
C4S C3S C2S 103.9(4)
O1S C4S C3S 106.1(4)
C4T O1T C1T 108.1(7)
C4T O1T Na1 119.1(5)
C1T O1T Na1 129.0(6)
O1T C1T C2T 104.2(8)
C3T C2T C1T 102.7(8)
C2T C3T C4T 102.2(8)
O1T C4T C3T 107.2(7)
C4TA O1TA C1TA 105.5(9)
C4TA O1TA Na1 120.8(9)
C1TA O1TA Na1 126.6(8)
O1TA C1TA C2TA 101.4(9)
C3TA C2TA C1TA 102.2(10)
C2TA C3TA C4TA 105.3(10)
O1TA C4TA C3TA 106.4(10)
C4R O1R C1R 108.8(3)
C4R O1R Na1 121.8(3)
C1R O1R Na1 123.6(2)
O1R C1R C2R 108.3(4)
C3R C2R C1R 103.4(4)
C2R C3R C4R 106.2(5)
O1R C4R C3R 103.6(5)

loop_
_geom_bond_atom_site_label_1
_geom_bond_atom_site_label_2
_geom_bond_distance
Nb1 N3 2.022(3)
Nb1 N2 2.092(3)
Nb1 N1 2.113(3)
Nb1 C17 2.187(4)
Nb1 Na1 3.3968(15)
N1 C11 1.400(5)
N1 C17 1.434(4)
N1 Na1 2.474(3)
C11 C12 1.405(5)
C11 C16 1.407(5)
C11 Na1 3.033(4)
C12 C13 1.391(6)
C13 C14 1.393(7)
C13 C131 1.523(6)
C14 C15 1.393(6)
C15 C16 1.390(5)
C15 C151 1.511(6)
C16 Na1 3.101(4)
C17 C18 1.536(5)
C18 C182 1.529(6)
C18 C183 1.535(5)
C18 C181 1.541(6)
N2 C21 1.407(4)
N2 C27 1.470(5)
C21 C22 1.408(5)
C21 C26 1.412(5)
C22 C23 1.394(5)
C23 C24 1.384(6)
C23 C231 1.527(6)
C24 C25 1.393(6)
C25 C26 1.393(5)
C25 C251 1.509(6)
C27 C28 1.543(6)
C28 C283 1.522(6)
C28 C281 1.535(6)
C28 C282 1.538(7)
N3 C31 1.432(5)
N3 C37 1.461(5)
C31 C36 1.394(7)
C31 C32 1.395(6)
C32 C33 1.532(8)
C33 C34 1.345(8)
C33 C331 1.538(8)
C34 C35 1.303(8)
C35 C36 1.389(6)
C35 C351 1.498(9)
C37 C38 1.550(6)
C38 C382 1.521(7)
C38 C381 1.525(6)
C38 C383 1.527(6)
Na1 O1T 2.297(7)
Na1 O1R 2.321(3)
Na1 O1S 2.321(3)
Na1 O1TA 2.442(12)
O1S C4S 1.429(5)
O1S C1S 1.436(5)
C1S C2S 1.488(7)
C2S C3S 1.501(8)
C3S C4S 1.499(6)
O1T C4T 1.432(8)
O1T C1T 1.432(8)
C1T C2T 1.503(12)
C2T C3T 1.472(15)
C3T C4T 1.505(12)
O1TA C4TA 1.430(12)
O1TA C1TA 1.450(12)
C1TA C2TA 1.514(12)
C2TA C3TA 1.486(16)
C3TA C4TA 1.497(14)
O1R C4R 1.427(5)
O1R C1R 1.434(5)
C1R C2R 1.509(6)
C2R C3R 1.448(8)
C3R C4R 1.522(8)
